data_4340045
loop_
_publ_author_name
'Romain, Charles'
'Choua, Sylvie'
'Collin, Jean-Paul'
'Heinrich, Martine'
'Bailly, Corinne'
'Karmazin-Brelot, Lydia'
'Bellemin-Laponnaz, St\'ephane'
'Dagorne, Samuel'

_publ_section_title
;
 Redox and luminescent properties of robust and air-stable N-heterocyclic
 carbene group 4 metal complexes.
;
_journal_issue 14
_journal_name_full 'Inorganic chemistry'
_journal_page_first 7371
_journal_page_last 7376
_journal_paper_doi 10.1021/ic500718y
_journal_volume 53
_journal_year 2014
_chemical_formula_moiety 'C62 H88 Hf N4 O4'
_chemical_formula_sum 'C62 H88 Hf N4 O4'
_chemical_formula_weight 1131.85
_chemical_name_systematic
;
 ?
;
_space_group_IT_number 2
_symmetry_cell_setting triclinic
_symmetry_space_group_name_Hall '-P 1'
_symmetry_space_group_name_H-M 'P -1'
_atom_sites_solution_hydrogens geom
_atom_sites_solution_primary direct
_atom_sites_solution_secondary difmap
_audit_creation_method SHELXL-97
_cell_angle_alpha 110.934(3)
_cell_angle_beta 101.302(3)
_cell_angle_gamma 102.785(3)
_cell_formula_units_Z 2
_cell_length_a 14.026(2)
_cell_length_b 15.162(2)
_cell_length_c 17.507(2)
_cell_measurement_reflns_used 9415
_cell_measurement_temperature 173(2)
_cell_measurement_theta_max 29.93
_cell_measurement_theta_min 2.61
_cell_volume 3232.8(7)
_computing_cell_refinement 'Bruker SAINT'
_computing_data_collection 'Bruker APEX2'
_computing_data_reduction 'Bruker SAINT'
_computing_molecular_graphics 'Bruker SHELXTL'
_computing_publication_material 'Bruker SHELXTL'
_computing_structure_refinement 'SHELXL-97 (Sheldrick, 2008)'
_computing_structure_solution 'SHELXS-97 (Sheldrick, 2008)'
_diffrn_ambient_temperature 173(2)
_diffrn_measured_fraction_theta_full 0.985
_diffrn_measured_fraction_theta_max 0.985
_diffrn_measurement_device_type 'Bruker APEX-II CCD'
_diffrn_measurement_method '\f and \w scans'
_diffrn_radiation_monochromator triumph
_diffrn_radiation_source ' sealed tube'
_diffrn_radiation_type MoK\a
_diffrn_radiation_wavelength 0.71073
_diffrn_reflns_av_R_equivalents 0.0465
_diffrn_reflns_av_sigmaI/netI 0.0636
_diffrn_reflns_limit_h_max 19
_diffrn_reflns_limit_h_min -19
_diffrn_reflns_limit_k_max 21
_diffrn_reflns_limit_k_min -21
_diffrn_reflns_limit_l_max 24
_diffrn_reflns_limit_l_min -24
_diffrn_reflns_number 49180
_diffrn_reflns_theta_full 30.02
_diffrn_reflns_theta_max 30.02
_diffrn_reflns_theta_min 1.71
_exptl_absorpt_coefficient_mu 1.657
_exptl_absorpt_correction_T_max 0.7892
_exptl_absorpt_correction_T_min 0.6363
_exptl_absorpt_correction_type multi-scan
_exptl_absorpt_process_details sadabs
_exptl_crystal_colour yellow
_exptl_crystal_density_diffrn 1.163
_exptl_crystal_density_method 'not measured'
_exptl_crystal_description prism
_exptl_crystal_F_000 1184
_exptl_crystal_size_max 0.30
_exptl_crystal_size_mid 0.15
_exptl_crystal_size_min 0.15
_platon_squeeze_details
;
The residual electron density was assigned to one molecule of the
acetonitrile solvent [49/2= 24.5 e per asymmetric unit; one molecule
of CH3CN would give 22 e]. 
;
_refine_diff_density_max 14.044
_refine_diff_density_min -3.101
_refine_diff_density_rms 0.240
_refine_ls_extinction_method none
_refine_ls_goodness_of_fit_ref 1.074
_refine_ls_hydrogen_treatment constr
_refine_ls_matrix_type full
_refine_ls_number_parameters 586
_refine_ls_number_reflns 18635
_refine_ls_number_restraints 3
_refine_ls_restrained_S_all 1.074
_refine_ls_R_factor_all 0.1045
_refine_ls_R_factor_gt 0.0884
_refine_ls_shift/su_max 0.003
_refine_ls_shift/su_mean 0.000
_refine_ls_structure_factor_coef Fsqd
_refine_ls_weighting_details 'calc w=1/[\s^2^(Fo^2^)+(0.1471P)^2^+16.7126P] where P=(Fo^2^+2Fc^2^)/3'
_refine_ls_weighting_scheme calc
_refine_ls_wR_factor_gt 0.2285
_refine_ls_wR_factor_ref 0.2401
_reflns_number_gt 15112
_reflns_number_total 18635
_reflns_threshold_expression I>2\s(I)
_cod_data_source_file ic500718y_si_002.cif
_cod_data_source_block rwcr110309
_cod_depositor_comments
;
The following automatic conversions were performed:

'_symmetry_cell_setting' value 'Triclinic' changed to 'triclinic'
according to
/usr/data/users/saulius/crontab/automatic-downloads/rss-feeds/ACS/lib/dictionaries/cif_core.dic
dictionary named 'cif_core.dic' version 2.4.2 from 2011-04-26.

Automatic conversion script
Id: cif_fix_values 2281 2013-09-26 08:29:07Z andrius 

 Adding full bibliography for 4340044--4340045.cif.

 Adding full bibliography for 4340044--4340045.cif.
;
_cod_original_cell_volume 3232.8(8)
_cod_original_sg_symbol_Hall '-P 1 '
_cod_original_sg_symbol_H-M 'P -1 '
_cod_database_code 4340045

loop_
_symmetry_equiv_pos_as_xyz
'x, y, z'
'-x, -y, -z'

loop_
_atom_site_label
_atom_site_type_symbol
_atom_site_fract_x
_atom_site_fract_y
_atom_site_fract_z
_atom_site_U_iso_or_equiv
_atom_site_adp_type
_atom_site_occupancy
_atom_site_symmetry_multiplicity
_atom_site_calc_flag
_atom_site_refinement_flags
_atom_site_disorder_assembly
_atom_site_disorder_group
C1 C 0.8663(5) 0.1763(5) 0.2433(4) 0.0224(11) Uani 1 1 d . . .
C2 C 0.8220(5) 0.2428(5) 0.2912(4) 0.0235(11) Uani 1 1 d . . .
C3 C 0.7308(5) 0.2505(6) 0.2500(4) 0.0301(13) Uani 1 1 d . . .
H3 H 0.7002 0.2939 0.2831 0.036 Uiso 1 1 calc R . .
C4 C 0.6830(5) 0.1973(7) 0.1627(5) 0.0385(18) Uani 1 1 d . . .
C5 C 0.7270(5) 0.1338(6) 0.1152(4) 0.0350(16) Uani 1 1 d . . .
H5 H 0.6961 0.0983 0.0549 0.042 Uiso 1 1 calc R . .
C6 C 0.8171(5) 0.1208(5) 0.1546(4) 0.0237(11) Uani 1 1 d . . .
C7 C 0.8732(6) 0.3059(5) 0.3886(4) 0.0299(13) Uani 1 1 d . . .
C8 C 0.8811(7) 0.2365(6) 0.4350(5) 0.0420(18) Uani 1 1 d . . .
H8A H 0.8951 0.2746 0.4968 0.063 Uiso 1 1 calc R . .
H8B H 0.9369 0.2091 0.4250 0.063 Uiso 1 1 calc R . .
H8C H 0.8163 0.1819 0.4127 0.063 Uiso 1 1 calc R . .
C9 C 0.9809(6) 0.3748(6) 0.4041(6) 0.0432(19) Uani 1 1 d . . .
H9A H 0.9750 0.4171 0.3734 0.065 Uiso 1 1 calc R . .
H9B H 1.0237 0.3342 0.3832 0.065 Uiso 1 1 calc R . .
H9C H 1.0124 0.4168 0.4657 0.065 Uiso 1 1 calc R . .
C10 C 0.8114(7) 0.3710(6) 0.4284(5) 0.0417(18) Uani 1 1 d . . .
H10A H 0.8114 0.4211 0.4052 0.062 Uiso 1 1 calc R . .
H10B H 0.8425 0.4044 0.4908 0.062 Uiso 1 1 calc R . .
H10C H 0.7408 0.3293 0.4146 0.062 Uiso 1 1 calc R . .
C11 C 0.5823(11) 0.2097(15) 0.1206(9) 0.114(4) Uani 1 1 d . . .
C12 C 0.5551(11) 0.1654(15) 0.0242(9) 0.114(4) Uani 1 1 d . . .
H12A H 0.4880 0.1697 0.0000 0.171 Uiso 1 1 calc R . .
H12B H 0.5524 0.0954 0.0029 0.171 Uiso 1 1 calc R . .
H12C H 0.6072 0.2023 0.0071 0.171 Uiso 1 1 calc R . .
C13 C 0.4949(11) 0.1529(14) 0.1446(9) 0.114(4) Uani 1 1 d . . .
H13A H 0.4751 0.2008 0.1881 0.171 Uiso 1 1 calc R . .
H13B H 0.5190 0.1088 0.1676 0.171 Uiso 1 1 calc R . .
H13C H 0.4355 0.1131 0.0934 0.171 Uiso 1 1 calc R . .
C14 C 0.5879(11) 0.3185(14) 0.1559(9) 0.114(4) Uani 1 1 d . . .
H14A H 0.6513 0.3587 0.1532 0.171 Uiso 1 1 calc R . .
H14B H 0.5874 0.3409 0.2157 0.171 Uiso 1 1 calc R . .
H14C H 0.5287 0.3263 0.1217 0.171 Uiso 1 1 calc R . .
C15 C 0.9289(5) 0.0135(5) 0.1273(4) 0.0255(12) Uani 1 1 d . . .
C16 C 0.8013(6) -0.0028(6) 0.0085(4) 0.0318(15) Uani 1 1 d . . .
H16A H 0.8102 0.0433 -0.0197 0.038 Uiso 1 1 calc R . .
H16B H 0.7272 -0.0343 -0.0031 0.038 Uiso 1 1 calc R . .
C17 C 0.8532(5) -0.0804(6) -0.0222(4) 0.0296(14) Uani 1 1 d . . .
H17A H 0.8042 -0.1485 -0.0458 0.036 Uiso 1 1 calc R . .
H17B H 0.8841 -0.0726 -0.0666 0.036 Uiso 1 1 calc R . .
C18 C 1.0793(7) -0.0982(9) 0.1282(5) 0.052(3) Uani 1 1 d . . .
C19 C 1.1490(14) -0.1536(17) 0.1188(7) 0.146(5) Uani 1 1 d D . .
C20 C 1.1263(10) -0.2335(12) 0.0420(6) 0.081(5) Uani 1 1 d . . .
H20 H 1.1714 -0.2722 0.0372 0.097 Uiso 1 1 calc R . .
C21 C 1.0417(8) -0.2632(8) -0.0304(6) 0.052(3) Uani 1 1 d . . .
C22 C 0.9799(7) -0.2012(7) -0.0227(5) 0.0388(17) Uani 1 1 d . . .
H22 H 0.9245 -0.2149 -0.0707 0.047 Uiso 1 1 calc R . .
C23 C 0.9988(6) -0.1196(7) 0.0549(4) 0.0350(17) Uani 1 1 d . . .
C24 C 1.2499(14) -0.1205(19) 0.1951(7) 0.146(5) Uani 1 1 d D . .
C25 C 1.3087(15) -0.0117(18) 0.2203(8) 0.146(5) Uani 1 1 d . . .
H25A H 1.3691 0.0110 0.2700 0.220 Uiso 1 1 calc R . .
H25B H 1.2643 0.0292 0.2350 0.220 Uiso 1 1 calc R . .
H25C H 1.3306 -0.0056 0.1721 0.220 Uiso 1 1 calc R . .
C26 C 1.2160(15) -0.1360(17) 0.2687(7) 0.146(5) Uani 1 1 d . . .
H26A H 1.2734 -0.1403 0.3079 0.220 Uiso 1 1 calc R . .
H26B H 1.1585 -0.1979 0.2453 0.220 Uiso 1 1 calc R . .
H26C H 1.1946 -0.0798 0.2999 0.220 Uiso 1 1 calc R . .
C27 C 1.3177(14) -0.1830(18) 0.1692(7) 0.146(5) Uani 1 1 d . . .
H27A H 1.3330 -0.1799 0.1178 0.220 Uiso 1 1 calc R . .
H27B H 1.2824 -0.2523 0.1569 0.220 Uiso 1 1 calc R . .
H27C H 1.3818 -0.1576 0.2160 0.220 Uiso 1 1 calc R . .
C28 C 1.0148(9) -0.3612(8) -0.1109(6) 0.053(2) Uani 1 1 d . . .
C29 C 0.9744(12) -0.4427(10) -0.0865(9) 0.078(2) Uani 1 1 d . . .
H29A H 1.0263 -0.4387 -0.0378 0.118 Uiso 1 1 calc R . .
H29B H 0.9576 -0.5071 -0.1352 0.118 Uiso 1 1 calc R . .
H29C H 0.9124 -0.4363 -0.0702 0.118 Uiso 1 1 calc R . .
C30 C 1.1122(12) -0.3735(10) -0.1363(9) 0.078(2) Uani 1 1 d . . .
H30A H 1.1710 -0.3450 -0.0844 0.118 Uiso 1 1 calc R . .
H30B H 1.1249 -0.3387 -0.1728 0.118 Uiso 1 1 calc R . .
H30C H 1.1024 -0.4444 -0.1678 0.118 Uiso 1 1 calc R . .
C31 C 0.9395(12) -0.3633(10) -0.1866(8) 0.078(2) Uani 1 1 d . . .
H31A H 0.9258 -0.4254 -0.2370 0.118 Uiso 1 1 calc R . .
H31B H 0.9685 -0.3064 -0.1986 0.118 Uiso 1 1 calc R . .
H31C H 0.8753 -0.3596 -0.1735 0.118 Uiso 1 1 calc R . .
C32 C 1.2516(5) 0.1833(5) 0.3846(5) 0.0292(13) Uani 1 1 d . . .
C33 C 1.3378(5) 0.2528(6) 0.3863(5) 0.0320(14) Uani 1 1 d . . .
C34 C 1.4334(5) 0.2644(6) 0.4357(6) 0.0390(18) Uani 1 1 d . . .
H34 H 1.4914 0.3106 0.4354 0.047 Uiso 1 1 calc R . .
C35 C 1.4500(5) 0.2123(6) 0.4860(6) 0.0373(17) Uani 1 1 d . . .
C36 C 1.3641(5) 0.1438(5) 0.4835(5) 0.0297(13) Uani 1 1 d . . .
H36 H 1.3723 0.1071 0.5170 0.036 Uiso 1 1 calc R . .
C37 C 1.2652(4) 0.1271(5) 0.4328(4) 0.0240(12) Uani 1 1 d . . .
C38 C 1.3252(6) 0.3178(7) 0.3365(6) 0.0420(19) Uani 1 1 d . . .
C39 C 1.2768(7) 0.2510(7) 0.2399(6) 0.047(2) Uani 1 1 d . . .
H39A H 1.3182 0.2082 0.2205 0.070 Uiso 1 1 calc R . .
H39B H 1.2745 0.2928 0.2083 0.070 Uiso 1 1 calc R . .
H39C H 1.2071 0.2096 0.2294 0.070 Uiso 1 1 calc R . .
C40 C 1.2592(7) 0.3829(7) 0.3706(7) 0.049(2) Uani 1 1 d . . .
H40A H 1.2546 0.4264 0.3410 0.074 Uiso 1 1 calc R . .
H40B H 1.2908 0.4236 0.4324 0.074 Uiso 1 1 calc R . .
H40C H 1.1902 0.3399 0.3602 0.074 Uiso 1 1 calc R . .
C41 C 1.4295(6) 0.3901(8) 0.3484(8) 0.056(3) Uani 1 1 d . . .
H41A H 1.4746 0.3519 0.3287 0.085 Uiso 1 1 calc R . .
H41B H 1.4613 0.4355 0.4092 0.085 Uiso 1 1 calc R . .
H41C H 1.4187 0.4287 0.3149 0.085 Uiso 1 1 calc R . .
C42 C 1.5576(5) 0.2270(8) 0.5389(8) 0.054(3) Uani 1 1 d . . .
C43 C 1.6245(9) 0.3341(12) 0.5765(12) 0.092(3) Uani 1 1 d . . .
H43A H 1.6286 0.3554 0.5302 0.139 Uiso 1 1 calc R . .
H43B H 1.6935 0.3405 0.6081 0.139 Uiso 1 1 calc R . .
H43C H 1.5951 0.3761 0.6157 0.139 Uiso 1 1 calc R . .
C44 C 1.6061(8) 0.1653(12) 0.4804(11) 0.092(3) Uani 1 1 d . . .
H44A H 1.5524 0.1100 0.4313 0.139 Uiso 1 1 calc R . .
H44B H 1.6489 0.1387 0.5119 0.139 Uiso 1 1 calc R . .
H44C H 1.6487 0.2068 0.4600 0.139 Uiso 1 1 calc R . .
C45 C 1.5542(9) 0.1995(13) 0.6145(12) 0.092(3) Uani 1 1 d . . .
H45A H 1.5244 0.2426 0.6525 0.139 Uiso 1 1 calc R . .
H45B H 1.6239 0.2085 0.6465 0.139 Uiso 1 1 calc R . .
H45C H 1.5120 0.1298 0.5931 0.139 Uiso 1 1 calc R . .
C46 C 1.0860(4) 0.0187(4) 0.3829(4) 0.0193(10) Uani 1 1 d . . .
C47 C 1.2027(5) 0.0056(5) 0.4919(4) 0.0221(11) Uani 1 1 d . . .
H47A H 1.2224 0.0531 0.5528 0.027 Uiso 1 1 calc R . .
H47B H 1.2577 -0.0244 0.4827 0.027 Uiso 1 1 calc R . .
C48 C 1.1006(4) -0.0740(4) 0.4663(4) 0.0207(10) Uani 1 1 d . . .
H48A H 1.1068 -0.1416 0.4424 0.025 Uiso 1 1 calc R . .
H48B H 1.0736 -0.0658 0.5157 0.025 Uiso 1 1 calc R . .
C49 C 0.8630(4) -0.1021(5) 0.2994(4) 0.0226(11) Uani 1 1 d . . .
C50 C 0.7580(5) -0.1630(6) 0.2655(5) 0.0351(16) Uani 1 1 d . A .
C51 C 0.7299(5) -0.2428(5) 0.2869(5) 0.0337(15) Uani 1 1 d . . .
H51 H 0.6612 -0.2863 0.2612 0.040 Uiso 1 1 calc R . .
C52 C 0.7965(5) -0.2623(5) 0.3437(4) 0.0244(11) Uani 1 1 d . . .
C53 C 0.8969(5) -0.1980(4) 0.3804(4) 0.0226(11) Uani 1 1 d . . .
H53 H 0.9438 -0.2088 0.4206 0.027 Uiso 1 1 calc R . .
C54 C 0.9305(4) -0.1184(4) 0.3600(3) 0.0191(10) Uani 1 1 d . . .
C55 C 0.6804(6) -0.1412(9) 0.2059(8) 0.073(4) Uani 1 1 d D . .
C56 C 0.5760(18) -0.227(2) 0.1622(15) 0.063(3) Uani 0.50 1 d P A 1
H56A H 0.5467 -0.2363 0.2063 0.095 Uiso 0.50 1 calc PR A 1
H56B H 0.5870 -0.2890 0.1279 0.095 Uiso 0.50 1 calc PR A 1
H56C H 0.5286 -0.2103 0.1248 0.095 Uiso 0.50 1 calc PR A 1
C57 C 0.6851(16) -0.023(2) 0.2708(16) 0.063(3) Uani 0.50 1 d P A 1
H57A H 0.7446 0.0255 0.2717 0.095 Uiso 0.50 1 calc PR A 1
H57B H 0.6912 -0.0181 0.3292 0.095 Uiso 0.50 1 calc PR A 1
H57C H 0.6223 -0.0107 0.2487 0.095 Uiso 0.50 1 calc PR A 1
C58 C 0.7210(15) -0.171(2) 0.1168(17) 0.063(3) Uani 0.50 1 d P A 1
H58A H 0.6694 -0.1734 0.0689 0.095 Uiso 0.50 1 calc PR A 1
H58B H 0.7311 -0.2365 0.1018 0.095 Uiso 0.50 1 calc PR A 1
H58C H 0.7860 -0.1208 0.1287 0.095 Uiso 0.50 1 calc PR A 1
C56B C 0.5704(18) -0.202(2) 0.1946(15) 0.063(3) Uani 0.50 1 d P A 2
H56D H 0.5590 -0.1854 0.2508 0.095 Uiso 0.50 1 calc PR A 2
H56E H 0.5620 -0.2735 0.1678 0.095 Uiso 0.50 1 calc PR A 2
H56F H 0.5207 -0.1866 0.1580 0.095 Uiso 0.50 1 calc PR A 2
C57B C 0.6724(15) -0.0403(14) 0.2401(13) 0.063(3) Uani 0.50 1 d PD A 2
H57D H 0.7413 0.0086 0.2681 0.095 Uiso 0.50 1 calc PR A 2
H57E H 0.6342 -0.0343 0.2819 0.095 Uiso 0.50 1 calc PR A 2
H57F H 0.6364 -0.0278 0.1930 0.095 Uiso 0.50 1 calc PR A 2
C58B C 0.7005(15) -0.145(2) 0.1255(14) 0.063(3) Uani 0.50 1 d PD A 2
H58D H 0.6482 -0.1270 0.0940 0.095 Uiso 0.50 1 calc PR A 2
H58E H 0.6982 -0.2131 0.0903 0.095 Uiso 0.50 1 calc PR A 2
H58F H 0.7684 -0.0987 0.1386 0.095 Uiso 0.50 1 calc PR A 2
C59 C 0.7647(6) -0.3583(5) 0.3569(5) 0.0318(14) Uani 1 1 d . . .
C60 C 0.6530(9) -0.3896(9) 0.3508(9) 0.073(2) Uani 1 1 d . . .
H60A H 0.6354 -0.3315 0.3838 0.110 Uiso 1 1 calc R . .
H60B H 0.6396 -0.4394 0.3742 0.110 Uiso 1 1 calc R . .
H60C H 0.6113 -0.4184 0.2906 0.110 Uiso 1 1 calc R . .
C61 C 0.8286(10) -0.3472(9) 0.4422(9) 0.073(2) Uani 1 1 d . . .
H61A H 0.8166 -0.2958 0.4889 0.110 Uiso 1 1 calc R . .
H61B H 0.9014 -0.3278 0.4459 0.110 Uiso 1 1 calc R . .
H61C H 0.8092 -0.4107 0.4470 0.110 Uiso 1 1 calc R . .
C62 C 0.7858(10) -0.4400(8) 0.2860(9) 0.073(2) Uani 1 1 d . . .
H62A H 0.8599 -0.4247 0.2956 0.110 Uiso 1 1 calc R . .
H62B H 0.7531 -0.4428 0.2300 0.110 Uiso 1 1 calc R . .
H62C H 0.7578 -0.5045 0.2873 0.110 Uiso 1 1 calc R . .
N1 N 0.8549(4) 0.0502(4) 0.1023(3) 0.0233(10) Uani 1 1 d . . .
N2 N 0.9339(4) -0.0594(5) 0.0576(3) 0.0270(11) Uani 1 1 d . . .
N3 N 1.1828(4) 0.0556(4) 0.4340(3) 0.0182(9) Uani 1 1 d . . .
N4 N 1.0344(4) -0.0559(4) 0.4001(3) 0.0181(9) Uani 1 1 d . . .
O1 O 0.9532(3) 0.1653(3) 0.2800(3) 0.0259(9) Uani 1 1 d . . .
O2 O 1.0909(5) -0.0266(6) 0.2031(3) 0.055(2) Uani 1 1 d . . .
O3 O 1.1565(3) 0.1685(4) 0.3378(4) 0.0371(12) Uani 1 1 d . . .
O4 O 0.8973(3) -0.0310(4) 0.2739(3) 0.0287(10) Uani 1 1 d . . .
Hf1 Hf 1.021709(17) 0.06114(2) 0.271081(15) 0.02260(10) Uani 1 1 d . . .

loop_
_atom_site_aniso_label
_atom_site_aniso_U_11
_atom_site_aniso_U_22
_atom_site_aniso_U_33
_atom_site_aniso_U_23
_atom_site_aniso_U_13
_atom_site_aniso_U_12
C1 0.022(3) 0.025(3) 0.024(3) 0.014(2) 0.007(2) 0.008(2)
C2 0.022(3) 0.026(3) 0.022(3) 0.010(2) 0.006(2) 0.009(2)
C3 0.022(3) 0.049(4) 0.028(3) 0.019(3) 0.010(2) 0.019(3)
C4 0.024(3) 0.067(5) 0.026(3) 0.015(3) 0.005(3) 0.027(3)
C5 0.028(3) 0.058(5) 0.021(3) 0.013(3) 0.003(2) 0.026(3)
C6 0.021(3) 0.038(3) 0.023(3) 0.017(3) 0.010(2) 0.020(2)
C7 0.037(3) 0.028(3) 0.023(3) 0.011(3) 0.002(3) 0.012(3)
C8 0.061(5) 0.043(4) 0.028(3) 0.019(3) 0.010(3) 0.023(4)
C9 0.040(4) 0.030(4) 0.045(4) 0.012(3) -0.004(3) 0.006(3)
C10 0.054(5) 0.039(4) 0.025(3) 0.007(3) 0.003(3) 0.021(4)
C11 0.069(4) 0.175(8) 0.070(4) 0.003(5) -0.008(3) 0.092(5)
C12 0.069(4) 0.175(8) 0.070(4) 0.003(5) -0.008(3) 0.092(5)
C13 0.069(4) 0.175(8) 0.070(4) 0.003(5) -0.008(3) 0.092(5)
C14 0.069(4) 0.175(8) 0.070(4) 0.003(5) -0.008(3) 0.092(5)
C15 0.020(3) 0.049(4) 0.022(3) 0.023(3) 0.012(2) 0.018(3)
C16 0.036(3) 0.055(4) 0.013(2) 0.015(3) 0.008(2) 0.030(3)
C17 0.031(3) 0.052(4) 0.020(3) 0.020(3) 0.011(2) 0.026(3)
C18 0.060(5) 0.112(8) 0.025(3) 0.040(4) 0.029(3) 0.070(6)
C19 0.179(8) 0.295(12) 0.040(3) 0.063(5) 0.048(4) 0.214(10)
C20 0.110(9) 0.166(13) 0.046(5) 0.069(7) 0.055(6) 0.123(10)
C21 0.078(6) 0.088(7) 0.045(4) 0.050(5) 0.046(5) 0.068(6)
C22 0.049(4) 0.060(5) 0.038(4) 0.033(4) 0.029(3) 0.039(4)
C23 0.041(4) 0.069(5) 0.030(3) 0.037(3) 0.025(3) 0.043(4)
C24 0.179(8) 0.295(12) 0.040(3) 0.063(5) 0.048(4) 0.214(10)
C25 0.179(8) 0.295(12) 0.040(3) 0.063(5) 0.048(4) 0.214(10)
C26 0.179(8) 0.295(12) 0.040(3) 0.063(5) 0.048(4) 0.214(10)
C27 0.179(8) 0.295(12) 0.040(3) 0.063(5) 0.048(4) 0.214(10)
C28 0.084(7) 0.062(6) 0.055(5) 0.040(5) 0.047(5) 0.052(5)
C29 0.113(6) 0.082(5) 0.075(5) 0.038(4) 0.055(5) 0.063(5)
C30 0.113(6) 0.082(5) 0.075(5) 0.038(4) 0.055(5) 0.063(5)
C31 0.113(6) 0.082(5) 0.075(5) 0.038(4) 0.055(5) 0.063(5)
C32 0.018(3) 0.039(3) 0.038(3) 0.025(3) 0.006(2) 0.010(2)
C33 0.021(3) 0.037(3) 0.048(4) 0.029(3) 0.010(3) 0.008(3)
C34 0.015(3) 0.051(4) 0.065(5) 0.044(4) 0.010(3) 0.005(3)
C35 0.015(3) 0.050(4) 0.058(5) 0.038(4) 0.007(3) 0.010(3)
C36 0.020(3) 0.037(3) 0.041(4) 0.028(3) 0.005(3) 0.010(2)
C37 0.016(2) 0.031(3) 0.030(3) 0.020(3) 0.005(2) 0.004(2)
C38 0.026(3) 0.057(5) 0.065(5) 0.049(4) 0.016(3) 0.013(3)
C39 0.047(5) 0.054(5) 0.056(5) 0.042(4) 0.015(4) 0.015(4)
C40 0.039(4) 0.056(5) 0.078(6) 0.053(5) 0.021(4) 0.017(4)
C41 0.029(4) 0.078(7) 0.090(7) 0.069(6) 0.020(4) 0.009(4)
C42 0.014(3) 0.071(6) 0.095(7) 0.063(6) 0.005(4) 0.012(3)
C43 0.034(3) 0.109(6) 0.139(8) 0.077(6) -0.003(4) 0.015(3)
C44 0.034(3) 0.109(6) 0.139(8) 0.077(6) -0.003(4) 0.015(3)
C45 0.034(3) 0.109(6) 0.139(8) 0.077(6) -0.003(4) 0.015(3)
C46 0.015(2) 0.025(3) 0.019(2) 0.011(2) 0.0053(19) 0.005(2)
C47 0.023(3) 0.028(3) 0.021(2) 0.017(2) 0.005(2) 0.008(2)
C48 0.019(2) 0.025(3) 0.021(2) 0.015(2) 0.002(2) 0.006(2)
C49 0.017(2) 0.029(3) 0.023(3) 0.017(2) 0.003(2) 0.001(2)
C50 0.021(3) 0.043(4) 0.041(4) 0.029(3) -0.003(3) 0.002(3)
C51 0.022(3) 0.034(3) 0.039(4) 0.021(3) -0.004(3) -0.002(2)
C52 0.025(3) 0.021(3) 0.027(3) 0.012(2) 0.008(2) 0.004(2)
C53 0.025(3) 0.022(3) 0.022(3) 0.012(2) 0.006(2) 0.005(2)
C54 0.018(2) 0.025(3) 0.016(2) 0.013(2) 0.0036(19) 0.004(2)
C55 0.021(3) 0.102(8) 0.110(9) 0.096(8) -0.019(4) -0.010(4)
C56 0.026(3) 0.093(8) 0.075(7) 0.066(7) -0.017(4) 0.001(4)
C57 0.026(3) 0.093(8) 0.075(7) 0.066(7) -0.017(4) 0.001(4)
C58 0.026(3) 0.093(8) 0.075(7) 0.066(7) -0.017(4) 0.001(4)
C56B 0.026(3) 0.093(8) 0.075(7) 0.066(7) -0.017(4) 0.001(4)
C57B 0.026(3) 0.093(8) 0.075(7) 0.066(7) -0.017(4) 0.001(4)
C58B 0.026(3) 0.093(8) 0.075(7) 0.066(7) -0.017(4) 0.001(4)
C59 0.033(3) 0.026(3) 0.039(4) 0.019(3) 0.013(3) 0.005(3)
C60 0.070(4) 0.055(3) 0.105(6) 0.058(4) 0.019(4) 0.006(3)
C61 0.070(4) 0.055(3) 0.105(6) 0.058(4) 0.019(4) 0.006(3)
C62 0.070(4) 0.055(3) 0.105(6) 0.058(4) 0.019(4) 0.006(3)
N1 0.023(2) 0.044(3) 0.016(2) 0.019(2) 0.0102(18) 0.021(2)
N2 0.025(2) 0.050(3) 0.023(2) 0.024(2) 0.011(2) 0.027(2)
N3 0.016(2) 0.024(2) 0.020(2) 0.0149(19) 0.0054(17) 0.0060(17)
N4 0.015(2) 0.026(2) 0.017(2) 0.0144(19) 0.0039(16) 0.0055(17)
O1 0.022(2) 0.026(2) 0.028(2) 0.0123(18) -0.0016(17) 0.0107(17)
O2 0.057(4) 0.114(6) 0.023(2) 0.034(3) 0.020(2) 0.066(4)
O3 0.015(2) 0.048(3) 0.056(3) 0.038(3) 0.001(2) 0.0050(19)
O4 0.021(2) 0.035(2) 0.033(2) 0.024(2) 0.0018(18) 0.0035(18)
Hf1 0.01764(13) 0.03614(16) 0.02395(14) 0.02116(11) 0.00760(9) 0.01144(10)

loop_
_atom_type_symbol
_atom_type_description
_atom_type_scat_dispersion_real
_atom_type_scat_dispersion_imag
_atom_type_scat_source
C C 0.0033 0.0016 'International Tables Vol C Tables 4.2.6.8 and 6.1.1.4'
H H 0.0000 0.0000 'International Tables Vol C Tables 4.2.6.8 and 6.1.1.4'
N N 0.0061 0.0033 'International Tables Vol C Tables 4.2.6.8 and 6.1.1.4'
O O 0.0106 0.0060 'International Tables Vol C Tables 4.2.6.8 and 6.1.1.4'
Hf Hf -0.5830 6.1852 'International Tables Vol C Tables 4.2.6.8 and 6.1.1.4'

loop_
_geom_angle_atom_site_label_1
_geom_angle_atom_site_label_2
_geom_angle_atom_site_label_3
_geom_angle
O1 C1 C2 121.5(5)
O1 C1 C6 119.9(5)
C2 C1 C6 118.6(5)
C3 C2 C1 119.2(6)
C3 C2 C7 120.1(6)
C1 C2 C7 120.6(5)
C4 C3 C2 122.4(6)
C4 C3 H3 118.8
C2 C3 H3 118.8
C5 C4 C3 118.6(6)
C5 C4 C11 121.4(8)
C3 C4 C11 120.0(8)
C4 C5 C6 120.9(6)
C4 C5 H5 119.5
C6 C5 H5 119.5
C5 C6 C1 120.2(6)
C5 C6 N1 117.7(6)
C1 C6 N1 122.1(5)
C10 C7 C9 108.1(6)
C10 C7 C2 112.1(6)
C9 C7 C2 109.3(6)
C10 C7 C8 107.1(6)
C9 C7 C8 110.3(6)
C2 C7 C8 109.8(6)
C7 C8 H8A 109.5
C7 C8 H8B 109.5
H8A C8 H8B 109.5
C7 C8 H8C 109.5
H8A C8 H8C 109.5
H8B C8 H8C 109.5
C7 C9 H9A 109.5
C7 C9 H9B 109.5
H9A C9 H9B 109.5
C7 C9 H9C 109.5
H9A C9 H9C 109.5
H9B C9 H9C 109.5
C7 C10 H10A 109.5
C7 C10 H10B 109.5
H10A C10 H10B 109.5
C7 C10 H10C 109.5
H10A C10 H10C 109.5
H10B C10 H10C 109.5
C12 C11 C14 110.9(16)
C12 C11 C4 112.2(10)
C14 C11 C4 110.8(12)
C12 C11 C13 107.7(14)
C14 C11 C13 107.5(12)
C4 C11 C13 107.6(14)
C11 C12 H12A 109.5
C11 C12 H12B 109.5
H12A C12 H12B 109.5
C11 C12 H12C 109.5
H12A C12 H12C 109.5
H12B C12 H12C 109.5
C11 C13 H13A 109.5
C11 C13 H13B 109.5
H13A C13 H13B 109.5
C11 C13 H13C 109.5
H13A C13 H13C 109.5
H13B C13 H13C 109.5
C11 C14 H14A 109.5
C11 C14 H14B 109.5
H14A C14 H14B 109.5
C11 C14 H14C 109.5
H14A C14 H14C 109.5
H14B C14 H14C 109.5
N2 C15 N1 108.8(5)
N2 C15 Hf1 126.4(4)
N1 C15 Hf1 124.5(4)
N1 C16 C17 103.5(5)
N1 C16 H16A 111.1
C17 C16 H16A 111.1
N1 C16 H16B 111.1
C17 C16 H16B 111.1
H16A C16 H16B 109.0
N2 C17 C16 103.1(5)
N2 C17 H17A 111.2
C16 C17 H17A 111.1
N2 C17 H17B 111.2
C16 C17 H17B 111.1
H17A C17 H17B 109.1
O2 C18 C23 120.7(6)
O2 C18 C19 120.8(8)
C23 C18 C19 118.4(8)
C20 C19 C18 117.7(10)
C20 C19 C24 122.5(10)
C18 C19 C24 119.8(12)
C19 C20 C21 125.6(8)
C19 C20 H20 117.2
C21 C20 H20 117.2
C22 C21 C20 115.7(9)
C22 C21 C28 122.0(9)
C20 C21 C28 122.1(8)
C23 C22 C21 120.8(8)
C23 C22 H22 119.6
C21 C22 H22 119.6
C22 C23 C18 121.1(7)
C22 C23 N2 117.7(6)
C18 C23 N2 121.2(7)
C27 C24 C25 108.9(18)
C27 C24 C26 108.9(14)
C25 C24 C26 112.3(14)
C27 C24 C19 111.3(12)
C25 C24 C19 108.6(15)
C26 C24 C19 106.9(15)
C24 C25 H25A 109.5
C24 C25 H25B 109.5
H25A C25 H25B 109.5
C24 C25 H25C 109.5
H25A C25 H25C 109.5
H25B C25 H25C 109.5
C24 C26 H26A 109.5
C24 C26 H26B 109.5
H26A C26 H26B 109.5
C24 C26 H26C 109.5
H26A C26 H26C 109.5
H26B C26 H26C 109.5
C24 C27 H27A 109.5
C24 C27 H27B 109.5
H27A C27 H27B 109.5
C24 C27 H27C 109.5
H27A C27 H27C 109.5
H27B C27 H27C 109.5
C29 C28 C31 112.7(12)
C29 C28 C21 106.1(8)
C31 C28 C21 111.6(8)
C29 C28 C30 108.2(9)
C31 C28 C30 107.7(9)
C21 C28 C30 110.4(10)
C28 C29 H29A 109.5
C28 C29 H29B 109.5
H29A C29 H29B 109.5
C28 C29 H29C 109.5
H29A C29 H29C 109.5
H29B C29 H29C 109.5
C28 C30 H30A 109.5
C28 C30 H30B 109.5
H30A C30 H30B 109.5
C28 C30 H30C 109.5
H30A C30 H30C 109.5
H30B C30 H30C 109.5
C28 C31 H31A 109.5
C28 C31 H31B 109.5
H31A C31 H31B 109.5
C28 C31 H31C 109.5
H31A C31 H31C 109.5
H31B C31 H31C 109.5
O3 C32 C33 121.5(6)
O3 C32 C37 119.3(6)
C33 C32 C37 119.2(6)
C34 C33 C32 118.7(6)
C34 C33 C38 120.8(6)
C32 C33 C38 120.5(6)
C33 C34 C35 123.9(6)
C33 C34 H34 118.0
C35 C34 H34 118.0
C36 C35 C34 116.6(6)
C36 C35 C42 121.4(6)
C34 C35 C42 121.9(6)
C35 C36 C37 121.9(6)
C35 C36 H36 119.0
C37 C36 H36 119.0
C36 C37 N3 117.9(5)
C36 C37 C32 119.6(6)
N3 C37 C32 122.5(5)
C39 C38 C40 111.1(7)
C39 C38 C33 109.9(7)
C40 C38 C33 110.0(7)
C39 C38 C41 107.4(7)
C40 C38 C41 106.7(8)
C33 C38 C41 111.8(6)
C38 C39 H39A 109.5
C38 C39 H39B 109.5
H39A C39 H39B 109.5
C38 C39 H39C 109.5
H39A C39 H39C 109.5
H39B C39 H39C 109.5
C38 C40 H40A 109.5
C38 C40 H40B 109.5
H40A C40 H40B 109.5
C38 C40 H40C 109.5
H40A C40 H40C 109.5
H40B C40 H40C 109.5
C38 C41 H41A 109.5
C38 C41 H41B 109.5
H41A C41 H41B 109.5
C38 C41 H41C 109.5
H41A C41 H41C 109.5
H41B C41 H41C 109.5
C44 C42 C43 107.8(10)
C44 C42 C35 108.3(9)
C43 C42 C35 111.6(8)
C44 C42 C45 111.4(10)
C43 C42 C45 106.5(12)
C35 C42 C45 111.3(7)
C42 C43 H43A 109.5
C42 C43 H43B 109.5
H43A C43 H43B 109.5
C42 C43 H43C 109.5
H43A C43 H43C 109.5
H43B C43 H43C 109.5
C42 C44 H44A 109.5
C42 C44 H44B 109.5
H44A C44 H44B 109.5
C42 C44 H44C 109.5
H44A C44 H44C 109.5
H44B C44 H44C 109.5
C42 C45 H45A 109.5
C42 C45 H45B 109.5
H45A C45 H45B 109.5
C42 C45 H45C 109.5
H45A C45 H45C 109.5
H45B C45 H45C 109.5
N3 C46 N4 108.2(5)
N3 C46 Hf1 125.6(4)
N4 C46 Hf1 125.7(4)
N3 C47 C48 103.3(4)
N3 C47 H47A 111.1
C48 C47 H47A 111.1
N3 C47 H47B 111.1
C48 C47 H47B 111.1
H47A C47 H47B 109.1
N4 C48 C47 102.7(4)
N4 C48 H48A 111.2
C47 C48 H48A 111.2
N4 C48 H48B 111.2
C47 C48 H48B 111.2
H48A C48 H48B 109.1
O4 C49 C54 120.2(5)
O4 C49 C50 120.8(5)
C54 C49 C50 118.9(5)
C51 C50 C49 117.9(6)
C51 C50 C55 121.8(6)
C49 C50 C55 120.3(6)
C52 C51 C50 123.6(6)
C52 C51 H51 118.2
C50 C51 H51 118.2
C51 C52 C53 117.4(6)
C51 C52 C59 121.1(6)
C53 C52 C59 121.0(6)
C54 C53 C52 121.8(6)
C54 C53 H53 119.1
C52 C53 H53 119.1
C53 C54 C49 120.1(5)
C53 C54 N4 118.6(5)
C49 C54 N4 121.3(5)
C57B C55 C58B 99.2(15)
C57B C55 C50 116.0(10)
C58B C55 C50 116.5(10)
C57B C55 C56B 99.6(16)
C58B C55 C56B 114.5(13)
C50 C55 C56B 109.5(10)
C57B C55 C56 115.1(15)
C58B C55 C56 95.7(14)
C50 C55 C56 112.1(10)
C57B C55 C58 114.7(14)
C50 C55 C58 101.1(9)
C56B C55 C58 116.6(14)
C56 C55 C58 95.3(15)
C58B C55 C57 111.5(14)
C50 C55 C57 101.9(9)
C56B C55 C57 101.0(16)
C56 C55 C57 120.0(16)
C58 C55 C57 125.2(13)
C55 C56 H56A 109.5
C55 C56 H56B 109.5
C55 C56 H56C 109.5
C55 C57 H57A 109.5
C55 C57 H57B 109.5
C55 C57 H57C 109.5
C55 C58 H58A 109.5
C55 C58 H58B 109.5
C55 C58 H58C 109.5
C55 C56B H56D 109.5
C55 C56B H56E 109.5
H56D C56B H56E 109.5
C55 C56B H56F 109.5
H56D C56B H56F 109.5
H56E C56B H56F 109.5
C55 C57B H57D 109.5
C55 C57B H57E 109.5
H57D C57B H57E 109.5
C55 C57B H57F 109.5
H57D C57B H57F 109.5
H57E C57B H57F 109.5
C55 C58B H58D 109.5
C55 C58B H58E 109.5
H58D C58B H58E 109.5
C55 C58B H58F 109.5
H58D C58B H58F 109.5
H58E C58B H58F 109.5
C60 C59 C61 109.3(8)
C60 C59 C52 111.9(7)
C61 C59 C52 111.6(6)
C60 C59 C62 109.6(8)
C61 C59 C62 107.3(9)
C52 C59 C62 107.0(6)
C59 C60 H60A 109.5
C59 C60 H60B 109.5
H60A C60 H60B 109.5
C59 C60 H60C 109.5
H60A C60 H60C 109.5
H60B C60 H60C 109.5
C59 C61 H61A 109.5
C59 C61 H61B 109.5
H61A C61 H61B 109.5
C59 C61 H61C 109.5
H61A C61 H61C 109.5
H61B C61 H61C 109.5
C59 C62 H62A 109.5
C59 C62 H62B 109.5
H62A C62 H62B 109.5
C59 C62 H62C 109.5
H62A C62 H62C 109.5
H62B C62 H62C 109.5
C15 N1 C6 128.2(5)
C15 N1 C16 112.2(5)
C6 N1 C16 119.2(5)
C15 N2 C23 127.6(5)
C15 N2 C17 112.3(5)
C23 N2 C17 120.0(6)
C46 N3 C37 127.7(5)
C46 N3 C47 113.0(5)
C37 N3 C47 119.1(5)
C46 N4 C54 128.3(5)
C46 N4 C48 112.7(4)
C54 N4 C48 118.8(4)
C1 O1 Hf1 140.6(4)
C18 O2 Hf1 144.6(5)
C32 O3 Hf1 141.0(5)
C49 O4 Hf1 145.3(4)
O1 Hf1 O3 89.5(2)
O1 Hf1 O4 91.4(2)
O3 Hf1 O4 147.3(2)
O1 Hf1 O2 146.6(2)
O3 Hf1 O2 90.7(3)
O4 Hf1 O2 105.9(3)
O1 Hf1 C46 125.9(2)
O3 Hf1 C46 76.6(2)
O4 Hf1 C46 76.42(18)
O2 Hf1 C46 86.4(2)
O1 Hf1 C15 77.2(2)
O3 Hf1 C15 126.6(2)
O4 Hf1 C15 85.4(2)
O2 Hf1 C15 76.1(2)
C46 Hf1 C15 150.2(2)

loop_
_geom_bond_atom_site_label_1
_geom_bond_atom_site_label_2
_geom_bond_distance
C1 O1 1.337(7)
C1 C2 1.408(9)
C1 C6 1.409(8)
C2 C3 1.391(8)
C2 C7 1.546(9)
C3 C4 1.385(10)
C3 H3 0.9500
C4 C5 1.375(10)
C4 C11 1.543(12)
C5 C6 1.406(8)
C5 H5 0.9500
C6 N1 1.416(8)
C7 C10 1.528(11)
C7 C9 1.544(11)
C7 C8 1.553(10)
C8 H8A 0.9800
C8 H8B 0.9800
C8 H8C 0.9800
C9 H9A 0.9800
C9 H9B 0.9800
C9 H9C 0.9800
C10 H10A 0.9800
C10 H10B 0.9800
C10 H10C 0.9800
C11 C12 1.51(2)
C11 C14 1.52(2)
C11 C13 1.56(3)
C12 H12A 0.9800
C12 H12B 0.9800
C12 H12C 0.9800
C13 H13A 0.9800
C13 H13B 0.9800
C13 H13C 0.9800
C14 H14A 0.9800
C14 H14B 0.9800
C14 H14C 0.9800
C15 N2 1.348(9)
C15 N1 1.353(7)
C15 Hf1 2.357(6)
C16 N1 1.489(8)
C16 C17 1.510(9)
C16 H16A 0.9900
C16 H16B 0.9900
C17 N2 1.495(8)
C17 H17A 0.9900
C17 H17B 0.9900
C18 O2 1.320(11)
C18 C23 1.414(10)
C18 C19 1.421(13)
C19 C20 1.369(19)
C19 C24 1.583(15)
C20 C21 1.408(14)
C20 H20 0.9500
C21 C22 1.404(10)
C21 C28 1.544(14)
C22 C23 1.400(11)
C22 H22 0.9500
C23 N2 1.420(8)
C24 C27 1.506(15)
C24 C25 1.53(3)
C24 C26 1.53(2)
C25 H25A 0.9800
C25 H25B 0.9800
C25 H25C 0.9800
C26 H26A 0.9800
C26 H26B 0.9800
C26 H26C 0.9800
C27 H27A 0.9800
C27 H27B 0.9800
C27 H27C 0.9800
C28 C29 1.482(16)
C28 C31 1.510(17)
C28 C30 1.546(15)
C29 H29A 0.9800
C29 H29B 0.9800
C29 H29C 0.9800
C30 H30A 0.9800
C30 H30B 0.9800
C30 H30C 0.9800
C31 H31A 0.9800
C31 H31B 0.9800
C31 H31C 0.9800
C32 O3 1.344(7)
C32 C33 1.406(9)
C32 C37 1.414(9)
C33 C34 1.382(9)
C33 C38 1.546(10)
C34 C35 1.398(10)
C34 H34 0.9500
C35 C36 1.388(9)
C35 C42 1.529(10)
C36 C37 1.406(8)
C36 H36 0.9500
C37 N3 1.408(7)
C38 C39 1.539(14)
C38 C40 1.545(13)
C38 C41 1.548(10)
C39 H39A 0.9800
C39 H39B 0.9800
C39 H39C 0.9800
C40 H40A 0.9800
C40 H40B 0.9800
C40 H40C 0.9800
C41 H41A 0.9800
C41 H41B 0.9800
C41 H41C 0.9800
C42 C44 1.50(2)
C42 C43 1.507(17)
C42 C45 1.530(19)
C43 H43A 0.9800
C43 H43B 0.9800
C43 H43C 0.9800
C44 H44A 0.9800
C44 H44B 0.9800
C44 H44C 0.9800
C45 H45A 0.9800
C45 H45B 0.9800
C45 H45C 0.9800
C46 N3 1.336(7)
C46 N4 1.363(7)
C46 Hf1 2.351(6)
C47 N3 1.487(7)
C47 C48 1.518(8)
C47 H47A 0.9900
C47 H47B 0.9900
C48 N4 1.483(7)
C48 H48A 0.9900
C48 H48B 0.9900
C49 O4 1.338(7)
C49 C54 1.406(8)
C49 C50 1.427(8)
C50 C51 1.390(10)
C50 C55 1.530(10)
C51 C52 1.384(9)
C51 H51 0.9500
C52 C53 1.392(8)
C52 C59 1.537(9)
C53 C54 1.389(8)
C53 H53 0.9500
C54 N4 1.424(7)
C55 C57B 1.470(18)
C55 C58B 1.471(17)
C55 C56B 1.55(3)
C55 C56 1.56(3)
C55 C58 1.71(3)
C55 C57 1.72(3)
C56 H56A 0.9800
C56 H56B 0.9800
C56 H56C 0.9800
C57 H57A 0.9800
C57 H57B 0.9800
C57 H57C 0.9800
C58 H58A 0.9800
C58 H58B 0.9800
C58 H58C 0.9800
C56B H56D 0.9800
C56B H56E 0.9800
C56B H56F 0.9800
C57B H57D 0.9800
C57B H57E 0.9800
C57B H57F 0.9800
C58B H58D 0.9800
C58B H58E 0.9800
C58B H58F 0.9800
C59 C60 1.503(14)
C59 C61 1.514(15)
C59 C62 1.539(16)
C60 H60A 0.9800
C60 H60B 0.9800
C60 H60C 0.9800
C61 H61A 0.9800
C61 H61B 0.9800
C61 H61C 0.9800
C62 H62A 0.9800
C62 H62B 0.9800
C62 H62C 0.9800
O1 Hf1 1.999(4)
O2 Hf1 2.005(5)
O3 Hf1 2.001(5)
O4 Hf1 2.002(5)

loop_
_geom_torsion_atom_site_label_1
_geom_torsion_atom_site_label_2
_geom_torsion_atom_site_label_3
_geom_torsion_atom_site_label_4
_geom_torsion
O1 C1 C2 C3 -179.2(6)
C6 C1 C2 C3 0.9(9)
O1 C1 C2 C7 0.2(9)
C6 C1 C2 C7 -179.7(6)
C1 C2 C3 C4 -2.0(11)
C7 C2 C3 C4 178.6(7)
C2 C3 C4 C5 0.7(13)
C2 C3 C4 C11 -179.5(12)
C3 C4 C5 C6 1.8(13)
C11 C4 C5 C6 -178.1(12)
C4 C5 C6 C1 -2.9(12)
C4 C5 C6 N1 176.7(8)
O1 C1 C6 C5 -178.4(6)
C2 C1 C6 C5 1.5(10)
O1 C1 C6 N1 2.1(9)
C2 C1 C6 N1 -178.1(6)
C3 C2 C7 C10 0.7(9)
C1 C2 C7 C10 -178.7(6)
C3 C2 C7 C9 -119.2(7)
C1 C2 C7 C9 61.4(8)
C3 C2 C7 C8 119.7(7)
C1 C2 C7 C8 -59.7(9)
C5 C4 C11 C12 -13(2)
C3 C4 C11 C12 166.8(14)
C5 C4 C11 C14 -137.9(13)
C3 C4 C11 C14 42(2)
C5 C4 C11 C13 104.9(12)
C3 C4 C11 C13 -75.0(15)
N1 C16 C17 N2 -2.4(7)
O2 C18 C19 C20 173.2(15)
C23 C18 C19 C20 -9(3)
O2 C18 C19 C24 -8(3)
C23 C18 C19 C24 170.0(15)
C18 C19 C20 C21 3(3)
C24 C19 C20 C21 -175.6(17)
C19 C20 C21 C22 3(2)
C19 C20 C21 C28 -172.8(16)
C20 C21 C22 C23 -4.3(14)
C28 C21 C22 C23 171.9(8)
C21 C22 C23 C18 -1.3(13)
C21 C22 C23 N2 179.2(8)
O2 C18 C23 C22 -173.9(9)
C19 C18 C23 C22 7.9(18)
O2 C18 C23 N2 5.6(14)
C19 C18 C23 N2 -172.5(14)
C20 C19 C24 C27 4(3)
C18 C19 C24 C27 -175(2)
C20 C19 C24 C25 123.8(19)
C18 C19 C24 C25 -55(2)
C20 C19 C24 C26 -115(2)
C18 C19 C24 C26 67(2)
C22 C21 C28 C29 -104.4(11)
C20 C21 C28 C29 71.6(13)
C22 C21 C28 C31 18.7(13)
C20 C21 C28 C31 -165.3(11)
C22 C21 C28 C30 138.5(10)
C20 C21 C28 C30 -45.5(13)
O3 C32 C33 C34 -179.9(8)
C37 C32 C33 C34 -0.4(12)
O3 C32 C33 C38 2.4(12)
C37 C32 C33 C38 -178.1(7)
C32 C33 C34 C35 -1.3(14)
C38 C33 C34 C35 176.3(9)
C33 C34 C35 C36 1.4(14)
C33 C34 C35 C42 179.4(9)
C34 C35 C36 C37 0.2(13)
C42 C35 C36 C37 -177.8(8)
C35 C36 C37 N3 179.6(7)
C35 C36 C37 C32 -1.8(11)
O3 C32 C37 C36 -178.6(7)
C33 C32 C37 C36 1.9(11)
O3 C32 C37 N3 0.0(11)
C33 C32 C37 N3 -179.5(7)
C34 C33 C38 C39 120.6(9)
C32 C33 C38 C39 -61.8(10)
C34 C33 C38 C40 -116.8(9)
C32 C33 C38 C40 60.8(10)
C34 C33 C38 C41 1.5(13)
C32 C33 C38 C41 179.1(8)
C36 C35 C42 C44 96.3(11)
C34 C35 C42 C44 -81.5(12)
C36 C35 C42 C43 -145.3(11)
C34 C35 C42 C43 36.9(15)
C36 C35 C42 C45 -26.5(15)
C34 C35 C42 C45 155.7(11)
N3 C47 C48 N4 -2.6(6)
O4 C49 C50 C51 172.7(7)
C54 C49 C50 C51 -6.9(11)
O4 C49 C50 C55 -6.1(12)
C54 C49 C50 C55 174.3(9)
C49 C50 C51 C52 4.4(13)
C55 C50 C51 C52 -176.8(9)
C50 C51 C52 C53 -0.3(12)
C50 C51 C52 C59 -172.8(8)
C51 C52 C53 C54 -1.4(10)
C59 C52 C53 C54 171.1(6)
C52 C53 C54 C49 -1.3(9)
C52 C53 C54 N4 -179.9(6)
O4 C49 C54 C53 -174.1(6)
C50 C49 C54 C53 5.5(10)
O4 C49 C54 N4 4.5(9)
C50 C49 C54 N4 -176.0(6)
C51 C50 C55 C57B 125.2(14)
C49 C50 C55 C57B -56.1(16)
C51 C50 C55 C58B -118.5(15)
C49 C50 C55 C58B 60.2(17)
C51 C50 C55 C56B 13.5(19)
C49 C50 C55 C56B -167.8(15)
C51 C50 C55 C56 -9.7(19)
C49 C50 C55 C56 169.0(14)
C51 C50 C55 C58 -110.1(12)
C49 C50 C55 C58 68.6(13)
C51 C50 C55 C57 119.9(12)
C49 C50 C55 C57 -61.4(13)
C51 C52 C59 C60 -35.2(11)
C53 C52 C59 C60 152.6(8)
C51 C52 C59 C61 -158.1(9)
C53 C52 C59 C61 29.7(10)
C51 C52 C59 C62 84.8(9)
C53 C52 C59 C62 -87.4(9)
N2 C15 N1 C6 173.7(6)
Hf1 C15 N1 C6 -1.2(10)
N2 C15 N1 C16 1.9(8)
Hf1 C15 N1 C16 -172.9(5)
C5 C6 N1 C15 -168.3(7)
C1 C6 N1 C15 11.2(11)
C5 C6 N1 C16 2.9(10)
C1 C6 N1 C16 -177.5(6)
C17 C16 N1 C15 0.5(8)
C17 C16 N1 C6 -172.1(6)
N1 C15 N2 C23 -178.1(7)
Hf1 C15 N2 C23 -3.3(10)
N1 C15 N2 C17 -3.7(8)
Hf1 C15 N2 C17 171.0(5)
C22 C23 N2 C15 170.1(7)
C18 C23 N2 C15 -9.4(12)
C22 C23 N2 C17 -3.9(10)
C18 C23 N2 C17 176.6(8)
C16 C17 N2 C15 3.9(8)
C16 C17 N2 C23 178.7(6)
N4 C46 N3 C37 173.8(6)
Hf1 C46 N3 C37 0.9(9)
N4 C46 N3 C47 -0.4(7)
Hf1 C46 N3 C47 -173.3(4)
C36 C37 N3 C46 -170.3(6)
C32 C37 N3 C46 11.1(10)
C36 C37 N3 C47 3.5(9)
C32 C37 N3 C47 -175.0(6)
C48 C47 N3 C46 2.0(7)
C48 C47 N3 C37 -172.7(5)
N3 C46 N4 C54 -178.1(5)
Hf1 C46 N4 C54 -5.2(8)
N3 C46 N4 C48 -1.5(7)
Hf1 C46 N4 C48 171.3(4)
C53 C54 N4 C46 172.2(6)
C49 C54 N4 C46 -6.3(9)
C53 C54 N4 C48 -4.1(8)
C49 C54 N4 C48 177.3(6)
C47 C48 N4 C46 2.7(6)
C47 C48 N4 C54 179.6(5)
C2 C1 O1 Hf1 145.9(6)
C6 C1 O1 Hf1 -34.2(10)
C23 C18 O2 Hf1 17.6(19)
C19 C18 O2 Hf1 -164.3(14)
C33 C32 O3 Hf1 147.5(7)
C37 C32 O3 Hf1 -32.0(12)
C54 C49 O4 Hf1 15.1(12)
C50 C49 O4 Hf1 -164.5(6)
C1 O1 Hf1 O3 161.8(7)
C1 O1 Hf1 O4 -51.0(7)
C1 O1 Hf1 O2 71.3(8)
C1 O1 Hf1 C46 -125.2(6)
C1 O1 Hf1 C15 34.0(6)
C32 O3 Hf1 O1 160.6(8)
C32 O3 Hf1 O4 68.8(10)
C32 O3 Hf1 O2 -52.7(8)
C32 O3 Hf1 C46 33.4(8)
C32 O3 Hf1 C15 -125.8(8)
C49 O4 Hf1 O1 -146.7(8)
C49 O4 Hf1 O3 -55.4(10)
C49 O4 Hf1 O2 62.2(8)
C49 O4 Hf1 C46 -19.9(8)
C49 O4 Hf1 C15 136.3(8)
C18 O2 Hf1 O1 -60.2(15)
C18 O2 Hf1 O3 -150.3(12)
C18 O2 Hf1 O4 58.3(12)
C18 O2 Hf1 C46 133.1(12)
C18 O2 Hf1 C15 -22.7(12)
N3 C46 Hf1 O1 -94.3(5)
N4 C46 Hf1 O1 94.1(5)
N3 C46 Hf1 O3 -14.9(5)
N4 C46 Hf1 O3 173.5(5)
N3 C46 Hf1 O4 -176.1(5)
N4 C46 Hf1 O4 12.3(5)
N3 C46 Hf1 O2 76.7(5)
N4 C46 Hf1 O2 -94.9(5)
N3 C46 Hf1 C15 130.0(5)
N4 C46 Hf1 C15 -41.6(7)
N2 C15 Hf1 O1 172.8(6)
N1 C15 Hf1 O1 -13.3(5)
N2 C15 Hf1 O3 93.1(6)
N1 C15 Hf1 O3 -92.9(6)
N2 C15 Hf1 O4 -94.7(6)
N1 C15 Hf1 O4 79.2(6)
N2 C15 Hf1 O2 12.9(6)
N1 C15 Hf1 O2 -173.2(6)
N2 C15 Hf1 C46 -42.7(8)
N1 C15 Hf1 C46 131.2(5)

loop_
_platon_squeeze_void_nr
_platon_squeeze_void_average_x
_platon_squeeze_void_average_y
_platon_squeeze_void_average_z
_platon_squeeze_void_volume
_platon_squeeze_void_count_electrons
1 0.087 0.500 1.000 561.9 49.3
